data_7007585
loop_
_publ_author_name
'Argent, Stephen P.'
'Adams, Harry'
'Riis-Johannessen, Thomas'
'Jeffery, John C.'
'Harding, Lindsay P.'
'Clegg, William'
'Harrington, Ross W.'
'Ward, Michael D.'

_publ_section_title
;
 Complexes of Ag(I), Hg(I) and Hg(II) with multidentate
 pyrazolyl-pyridine ligands: From mononuclear complexes to coordination
 polymers via helicates, a mesocate, a cage and a catenate.
;
_journal_issue 42
_journal_name_full 'Dalton transactions (Cambridge, England : 2003)'
_journal_page_first 4996
_journal_page_last 5013
_journal_paper_doi 10.1039/b607541j
_journal_year 2006
_chemical_formula_sum 'C31 H27 Ag B F4 N7 O2'
_chemical_formula_weight 724.28
_chemical_name_systematic
;
?
;
_space_group_IT_number 70
_symmetry_cell_setting orthorhombic
_symmetry_space_group_name_Hall '-F 2uv 2vw'
_symmetry_space_group_name_H-M 'F d d d :2'
_atom_sites_solution_hydrogens geom
_atom_sites_solution_primary direct
_atom_sites_solution_secondary difmap
_audit_creation_method SHELXL-97
_cell_angle_alpha 90.00
_cell_angle_beta 90.00
_cell_angle_gamma 90.00
_cell_formula_units_Z 32
_cell_length_a 16.607(5)
_cell_length_b 28.742(9)
_cell_length_c 52.334(16)
_cell_measurement_temperature 150(2)
_cell_volume 24980(13)
_computing_structure_refinement 'SHELXL-97 (Sheldrick, 1997)'
_computing_structure_solution 'SHELXS-97 (Sheldrick, 1990)'
_diffrn_ambient_temperature 150(2)
_diffrn_measured_fraction_theta_full 1.000
_diffrn_measured_fraction_theta_max 1.000
_diffrn_measurement_device_type 'Bruker SMART1000 CCD area detector'
_diffrn_measurement_method 'omega scans'
_diffrn_radiation_monochromator graphite
_diffrn_radiation_source 'fine-focus sealed tube'
_diffrn_radiation_type MoK\a
_diffrn_radiation_wavelength 0.71073
_diffrn_reflns_av_R_equivalents 0.0900
_diffrn_reflns_av_sigmaI/netI 0.0343
_diffrn_reflns_limit_h_max 17
_diffrn_reflns_limit_h_min -17
_diffrn_reflns_limit_k_max 30
_diffrn_reflns_limit_k_min -30
_diffrn_reflns_limit_l_max 56
_diffrn_reflns_limit_l_min -56
_diffrn_reflns_number 46972
_diffrn_reflns_theta_full 22.50
_diffrn_reflns_theta_max 22.50
_diffrn_reflns_theta_min 1.47
_exptl_absorpt_coefficient_mu 0.711
_exptl_absorpt_correction_T_max 0.8423
_exptl_absorpt_correction_T_min 0.6751
_exptl_absorpt_process_details sadabs
_exptl_crystal_colour colourless
_exptl_crystal_density_diffrn 1.541
_exptl_crystal_density_method 'not measured'
_exptl_crystal_description block
_exptl_crystal_F_000 11712
_exptl_crystal_size_max 0.60
_exptl_crystal_size_mid 0.40
_exptl_crystal_size_min 0.25
_refine_diff_density_max 1.121
_refine_diff_density_min -1.242
_refine_diff_density_rms 0.141
_refine_ls_extinction_method none
_refine_ls_goodness_of_fit_ref 1.703
_refine_ls_hydrogen_treatment constr
_refine_ls_matrix_type full
_refine_ls_number_parameters 418
_refine_ls_number_reflns 4091
_refine_ls_number_restraints 294
_refine_ls_restrained_S_all 1.660
_refine_ls_R_factor_all 0.1758
_refine_ls_R_factor_gt 0.1311
_refine_ls_shift/su_max 0.005
_refine_ls_shift/su_mean 0.001
_refine_ls_structure_factor_coef Fsqd
_refine_ls_weighting_details 'calc w=1/[\s^2^(Fo^2^)+(0.2000P)^2^+0.0000P] where P=(Fo^2^+2Fc^2^)/3'
_refine_ls_weighting_scheme calc
_refine_ls_wR_factor_gt 0.4124
_refine_ls_wR_factor_ref 0.4523
_reflns_number_gt 2374
_reflns_number_total 4091
_reflns_threshold_expression >2sigma(I)
_cod_data_source_file b607541j.txt
_cod_data_source_block imw284m
_cod_original_sg_symbol_H-M Fddd
_cod_database_code 7007585

loop_
_symmetry_equiv_pos_as_xyz
'x, y, z'
'-x+3/4, -y+3/4, z'
'-x+3/4, y, -z+3/4'
'x, -y+3/4, -z+3/4'
'x, y+1/2, z+1/2'
'-x+3/4, -y+5/4, z+1/2'
'-x+3/4, y+1/2, -z+5/4'
'x, -y+5/4, -z+5/4'
'x+1/2, y, z+1/2'
'-x+5/4, -y+3/4, z+1/2'
'-x+5/4, y, -z+5/4'
'x+1/2, -y+3/4, -z+5/4'
'x+1/2, y+1/2, z'
'-x+5/4, -y+5/4, z'
'-x+5/4, y+1/2, -z+3/4'
'x+1/2, -y+5/4, -z+3/4'
'-x, -y, -z'
'x-3/4, y-3/4, -z'
'x-3/4, -y, z-3/4'
'-x, y-3/4, z-3/4'
'-x, -y+1/2, -z+1/2'
'x-3/4, y-1/4, -z+1/2'
'x-3/4, -y+1/2, z-1/4'
'-x, y-1/4, z-1/4'
'-x+1/2, -y, -z+1/2'
'x-1/4, y-3/4, -z+1/2'
'x-1/4, -y, z-1/4'
'-x+1/2, y-3/4, z-1/4'
'-x+1/2, -y+1/2, -z'
'x-1/4, y-1/4, -z'
'x-1/4, -y+1/2, z-3/4'
'-x+1/2, y-1/4, z-3/4'

loop_
_atom_site_label
_atom_site_type_symbol
_atom_site_fract_x
_atom_site_fract_y
_atom_site_fract_z
_atom_site_U_iso_or_equiv
_atom_site_adp_type
_atom_site_occupancy
_atom_site_symmetry_multiplicity
_atom_site_calc_flag
_atom_site_refinement_flags
_atom_site_disorder_assembly
_atom_site_disorder_group
Ag1 Ag 1.1250 0.55405(7) 0.6250 0.1043(9) Uani 1 2 d SU . .
Ag2 Ag 0.8750 0.3750 0.72767(6) 0.1435(11) Uani 1 2 d SU . .
N11 N 1.2381(7) 0.5843(5) 0.6026(3) 0.097(4) Uani 1 1 d U . .
C12 C 1.2414(13) 0.6161(6) 0.5839(4) 0.115(5) Uani 1 1 d U . .
H12A H 1.1918 0.6294 0.5786 0.138 Uiso 1 1 calc R . .
C13 C 1.3071(14) 0.6308(7) 0.5724(4) 0.140(7) Uani 1 1 d U . .
H13A H 1.3050 0.6525 0.5587 0.168 Uiso 1 1 calc R . .
C14 C 1.3867(11) 0.6113(8) 0.5821(5) 0.128(6) Uani 1 1 d U . .
H14A H 1.4364 0.6221 0.5753 0.154 Uiso 1 1 calc R . .
C15 C 1.3853(9) 0.5800(7) 0.5994(4) 0.108(5) Uani 1 1 d U . .
H15A H 1.4340 0.5662 0.6052 0.130 Uiso 1 1 calc R . .
C16 C 1.3098(10) 0.5660(6) 0.6102(3) 0.098(5) Uani 1 1 d U . .
N21 N 1.2410(7) 0.5179(4) 0.6401(2) 0.085(3) Uani 1 1 d U . .
N22 N 1.2606(5) 0.4867(4) 0.6585(3) 0.095(4) Uani 1 1 d U . .
C23 C 1.3392(9) 0.4819(6) 0.6597(3) 0.104(5) Uani 1 1 d U . .
H23A H 1.3661 0.4617 0.6713 0.125 Uiso 1 1 calc R . .
C24 C 1.3773(8) 0.5097(6) 0.6424(3) 0.106(5) Uani 1 1 d U . .
H24 H 1.4331 0.5135 0.6391 0.127 Uiso 1 1 calc R . .
C25 C 1.3077(10) 0.5321(6) 0.6305(3) 0.094(4) Uani 1 1 d U . .
C31 C 1.1939(10) 0.4636(5) 0.6730(3) 0.103(5) Uani 1 1 d U . .
H31A H 1.1546 0.4506 0.6607 0.123 Uiso 1 1 calc R . .
H31B H 1.2165 0.4374 0.6830 0.123 Uiso 1 1 calc R . .
C32 C 1.1519(10) 0.4952(6) 0.6904(3) 0.099(4) Uani 1 1 d U . .
C33 C 1.0715(9) 0.4953(5) 0.6923(3) 0.092(4) Uani 1 1 d U . .
H33A H 1.0421 0.4754 0.6812 0.110 Uiso 1 1 calc R . .
C34 C 1.0289(10) 0.5222(6) 0.7091(3) 0.101(5) Uani 1 1 d U . .
C35 C 1.0669(13) 0.5545(7) 0.7237(4) 0.132(6) Uani 1 1 d U . .
H35 H 1.0387 0.5751 0.7347 0.158 Uiso 1 1 calc R . .
C36 C 1.1553(15) 0.5551(10) 0.7213(5) 0.173(10) Uani 1 1 d U . .
H36A H 1.1857 0.5771 0.7308 0.208 Uiso 1 1 calc R . .
C37 C 1.1928(12) 0.5257(9) 0.7062(5) 0.154(8) Uani 1 1 d U . .
H37A H 1.2500 0.5254 0.7061 0.184 Uiso 1 1 calc R . .
C41 C 0.7702(11) 0.4506(8) 0.6801(4) 0.135(7) Uani 1 1 d U . .
H41A H 0.8105 0.4322 0.6705 0.162 Uiso 1 1 calc R . .
H41B H 0.7365 0.4677 0.6676 0.162 Uiso 1 1 calc R . .
C42 C 0.8103(11) 0.4831(7) 0.6963(4) 0.134(7) Uani 1 1 d U . .
C43 C 0.7716(12) 0.5133(9) 0.7133(6) 0.179(10) Uani 1 1 d U . .
H43A H 0.7145 0.5159 0.7134 0.215 Uiso 1 1 calc R . .
C44 C 0.8199(17) 0.5401(9) 0.7303(6) 0.186(12) Uani 1 1 d U . .
H44A H 0.7939 0.5544 0.7444 0.223 Uiso 1 1 calc R . .
C45 C 0.8956(15) 0.5461(8) 0.7279(5) 0.171(10) Uani 1 1 d U . .
H45A H 0.9225 0.5691 0.7378 0.205 Uiso 1 1 calc R . .
C46 C 0.9379(9) 0.5190(5) 0.7109(3) 0.096(4) Uani 1 1 d U . .
C47 C 0.8974(10) 0.4872(6) 0.6966(3) 0.107(5) Uani 1 1 d U . .
H47A H 0.9278 0.4665 0.6863 0.129 Uiso 1 1 calc R . .
N51 N 0.7493(7) 0.3897(5) 0.7126(3) 0.110(5) Uani 1 1 d U . .
N52 N 0.7177(8) 0.4183(7) 0.6956(4) 0.133(6) Uani 1 1 d U . .
C53 C 0.6391(9) 0.4187(9) 0.6936(5) 0.140(8) Uani 1 1 d U . .
H53A H 0.6064 0.4374 0.6829 0.168 Uiso 1 1 calc R . .
C54 C 0.6160(10) 0.3859(9) 0.7108(5) 0.144(9) Uani 1 1 d U . .
H54 H 0.5620 0.3769 0.7140 0.172 Uiso 1 1 calc R . .
C55 C 0.6880(11) 0.3663(8) 0.7236(5) 0.120(6) Uani 1 1 d U . .
N61 N 0.7791(11) 0.3302(7) 0.7522(5) 0.164(7) Uani 1 1 d U . .
C62 C 0.7031(13) 0.3328(9) 0.7446(5) 0.141(8) Uani 1 1 d U . .
C63 C 0.6396(16) 0.3078(12) 0.7556(7) 0.182(12) Uani 1 1 d U . .
H63A H 0.5866 0.3163 0.7506 0.218 Uiso 1 1 calc R . .
C64 C 0.646(2) 0.2761(15) 0.7711(8) 0.211(16) Uani 1 1 d U . .
H64A H 0.6029 0.2565 0.7764 0.254 Uiso 1 1 calc R . .
C65 C 0.730(3) 0.2725(12) 0.7802(8) 0.26(2) Uani 1 1 d U . .
H65A H 0.7415 0.2489 0.7923 0.313 Uiso 1 1 calc R . .
C66 C 0.793(2) 0.3014(12) 0.7724(8) 0.228(16) Uani 1 1 d U . .
H66 H 0.8434 0.3009 0.7808 0.273 Uiso 1 1 calc R . .
C100 C 0.5113(17) 0.1091(10) 0.8661(5) 0.177(10) Uani 1 1 d U . .
H10A H 0.5542 0.1181 0.8542 0.265 Uiso 1 1 calc R . .
H10B H 0.4608 0.1050 0.8567 0.265 Uiso 1 1 calc R . .
H10C H 0.5258 0.0799 0.8745 0.265 Uiso 1 1 calc R . .
N100 N 0.5011(13) 0.1452(8) 0.8852(4) 0.139(6) Uani 1 1 d DU . .
O100 O 0.4381(16) 0.1496(13) 0.8952(7) 0.322(18) Uani 1 1 d DU . .
O101 O 0.5590(16) 0.1646(10) 0.8923(4) 0.251(12) Uani 1 1 d DU . .
B1 B 0.1250 0.1250 0.9589(4) 0.092(7) Uani 1 2 d SDU . .
F1 F 0.1751(8) 0.1035(6) 0.9421(3) 0.224(8) Uani 1 1 d DU . .
F2 F 0.1733(8) 0.1535(6) 0.9715(3) 0.215(8) Uani 1 1 d DU . .
B2 B 0.8750 0.2510(13) 0.8750 0.31(5) Uani 1 2 d SDU . .
F3 F 0.9147(13) 0.2384(10) 0.8986(5) 0.40(2) Uani 1 1 d DU . .
F4 F 0.9338(8) 0.2842(8) 0.8678(4) 0.250(10) Uani 1 1 d DU . .

loop_
_atom_site_aniso_label
_atom_site_aniso_U_11
_atom_site_aniso_U_22
_atom_site_aniso_U_33
_atom_site_aniso_U_23
_atom_site_aniso_U_13
_atom_site_aniso_U_12
Ag1 0.0581(11) 0.1360(16) 0.1189(15) 0.000 -0.0080(8) 0.000
Ag2 0.0631(13) 0.151(2) 0.217(3) 0.000 0.000 0.0242(10)
N11 0.081(9) 0.103(9) 0.106(9) -0.016(8) -0.006(7) 0.004(7)
C12 0.114(15) 0.113(13) 0.119(13) 0.015(12) -0.005(11) -0.008(10)
C13 0.116(16) 0.164(18) 0.141(16) 0.022(13) 0.014(13) -0.051(14)
C14 0.079(12) 0.151(17) 0.154(17) 0.001(15) 0.032(11) -0.006(11)
C15 0.063(9) 0.115(12) 0.147(15) 0.012(12) 0.012(9) -0.010(8)
C16 0.085(11) 0.107(11) 0.101(11) -0.026(10) 0.021(9) -0.015(9)
N21 0.073(8) 0.083(8) 0.100(8) -0.001(7) 0.004(7) -0.003(6)
N22 0.028(5) 0.119(9) 0.137(10) 0.004(8) -0.006(5) 0.008(5)
C23 0.073(10) 0.110(11) 0.129(13) 0.011(10) -0.002(9) -0.002(8)
C24 0.050(8) 0.126(13) 0.142(13) 0.011(11) 0.000(9) 0.008(8)
C25 0.077(10) 0.086(9) 0.120(12) -0.007(9) -0.019(9) -0.009(8)
C31 0.097(11) 0.096(10) 0.114(11) 0.022(10) 0.024(9) -0.004(9)
C32 0.085(10) 0.104(11) 0.108(11) -0.004(10) 0.017(9) -0.001(9)
C33 0.079(10) 0.088(10) 0.109(11) 0.009(9) 0.000(8) -0.003(8)
C34 0.096(11) 0.096(11) 0.111(11) -0.008(10) -0.005(9) 0.023(9)
C35 0.107(14) 0.144(16) 0.145(15) -0.028(13) -0.008(12) 0.012(12)
C36 0.129(18) 0.23(3) 0.16(2) -0.094(19) -0.007(15) -0.062(17)
C37 0.090(13) 0.21(2) 0.164(19) -0.057(17) 0.007(12) -0.043(14)
C41 0.081(12) 0.174(19) 0.150(16) -0.033(15) -0.005(11) 0.013(12)
C42 0.084(12) 0.142(15) 0.177(18) -0.048(14) 0.003(12) 0.043(11)
C43 0.072(12) 0.164(19) 0.30(3) -0.02(2) 0.041(16) -0.023(13)
C44 0.127(19) 0.17(2) 0.26(3) -0.11(2) 0.04(2) -0.007(16)
C45 0.137(18) 0.161(19) 0.21(2) -0.076(17) 0.092(17) -0.058(15)
C46 0.066(9) 0.105(11) 0.117(12) -0.010(10) 0.008(8) 0.014(8)
C47 0.097(11) 0.118(13) 0.107(11) 0.001(10) -0.006(9) 0.016(10)
N51 0.047(7) 0.128(11) 0.154(12) -0.033(9) -0.027(8) 0.016(7)
N52 0.059(9) 0.166(15) 0.173(15) -0.073(13) 0.000(9) 0.000(9)
C53 0.026(8) 0.22(2) 0.179(19) -0.011(17) -0.009(9) 0.004(10)
C54 0.040(9) 0.20(2) 0.19(2) -0.104(18) 0.012(11) -0.001(11)
C55 0.058(11) 0.147(16) 0.156(17) -0.056(14) 0.004(10) -0.017(10)
N61 0.095(12) 0.161(15) 0.24(2) 0.006(15) 0.064(13) 0.037(11)
C62 0.090(15) 0.164(19) 0.17(2) -0.083(17) 0.017(14) 0.023(13)
C63 0.105(17) 0.21(3) 0.23(3) 0.00(2) 0.087(19) 0.028(18)
C64 0.17(3) 0.23(4) 0.24(4) -0.02(3) 0.01(2) 0.10(3)
C65 0.31(5) 0.20(3) 0.27(3) 0.10(3) 0.19(4) 0.07(3)
C66 0.15(3) 0.22(3) 0.31(4) 0.10(3) -0.03(3) 0.03(2)
C100 0.18(2) 0.21(2) 0.135(16) -0.078(18) -0.014(16) 0.01(2)
N100 0.098(12) 0.168(15) 0.151(15) -0.008(13) -0.007(11) -0.004(12)
O100 0.140(18) 0.43(4) 0.39(4) -0.16(3) -0.04(2) 0.05(2)
O101 0.21(2) 0.35(3) 0.199(18) -0.067(18) -0.022(16) -0.09(2)
B1 0.056(12) 0.090(15) 0.13(2) 0.000 0.000 -0.006(12)
F1 0.142(11) 0.267(16) 0.262(16) -0.158(14) 0.060(10) -0.041(10)
F2 0.116(9) 0.308(18) 0.220(13) -0.154(13) 0.021(9) -0.059(11)
B2 0.37(10) 0.33(9) 0.23(6) 0.000 -0.06(7) 0.000
F3 0.21(2) 0.34(3) 0.66(6) 0.23(4) 0.13(3) 0.02(2)
F4 0.082(8) 0.30(2) 0.37(2) 0.119(18) -0.039(10) -0.073(11)

loop_
_atom_type_symbol
_atom_type_description
_atom_type_scat_dispersion_real
_atom_type_scat_dispersion_imag
_atom_type_scat_source
C C 0.0033 0.0016 'International Tables Vol C Tables 4.2.6.8 and 6.1.1.4'
H H 0.0000 0.0000 'International Tables Vol C Tables 4.2.6.8 and 6.1.1.4'
B B 0.0013 0.0007 'International Tables Vol C Tables 4.2.6.8 and 6.1.1.4'
N N 0.0061 0.0033 'International Tables Vol C Tables 4.2.6.8 and 6.1.1.4'
F F 0.0171 0.0103 'International Tables Vol C Tables 4.2.6.8 and 6.1.1.4'
Ag Ag -0.8971 1.1015 'International Tables Vol C Tables 4.2.6.8 and 6.1.1.4'
O O 0.0106 0.0060 'International Tables Vol C Tables 4.2.6.8 and 6.1.1.4'

loop_
_geom_angle_atom_site_label_1
_geom_angle_atom_site_label_2
_geom_angle_atom_site_label_3
_geom_angle
_geom_angle_site_symmetry_1
_geom_angle_site_symmetry_3
_geom_angle_publ_flag
N21 Ag1 N21 126.9(6) . 11_655 ?
N21 Ag1 N11 130.5(4) . 11_655 ?
N21 Ag1 N11 71.2(5) 11_655 11_655 ?
N21 Ag1 N11 71.2(5) . . ?
N21 Ag1 N11 130.4(4) 11_655 . ?
N11 Ag1 N11 137.1(6) 11_655 . ?
N51 Ag2 N51 139.3(8) . 2_655 ?
N51 Ag2 N61 133.7(6) . 2_655 ?
N51 Ag2 N61 71.2(7) 2_655 2_655 ?
N51 Ag2 N61 71.2(7) . . ?
N51 Ag2 N61 133.7(6) 2_655 . ?
N61 Ag2 N61 115.9(12) 2_655 . ?
C12 N11 C16 116.3(15) . . ?
C12 N11 Ag1 129.9(12) . . ?
C16 N11 Ag1 113.9(11) . . ?
C13 C12 N11 126(2) . . ?
C12 C13 C14 117(2) . . ?
C15 C14 C13 118.6(17) . . ?
C14 C15 C16 119.6(18) . . ?
N11 C16 C15 122.8(17) . . ?
N11 C16 C25 117.1(13) . . ?
C15 C16 C25 120.0(16) . . ?
C25 N21 N22 106.3(12) . . ?
C25 N21 Ag1 116.1(10) . . ?
N22 N21 Ag1 137.4(8) . . ?
C23 N22 N21 110.1(13) . . ?
C23 N22 C31 131.5(15) . . ?
N21 N22 C31 118.4(10) . . ?
N22 C23 C24 111.5(16) . . ?
C23 C24 C25 100.1(14) . . ?
N21 C25 C16 121.6(14) . . ?
N21 C25 C24 112.1(15) . . ?
C16 C25 C24 126.3(16) . . ?
C32 C31 N22 113.3(13) . . ?
C33 C32 C37 116.3(16) . . ?
C33 C32 C31 121.6(16) . . ?
C37 C32 C31 122.0(17) . . ?
C32 C33 C34 124.4(16) . . ?
C35 C34 C33 120.5(17) . . ?
C35 C34 C46 118.1(15) . . ?
C33 C34 C46 121.3(16) . . ?
C34 C35 C36 115.1(18) . . ?
C37 C36 C35 121.0(19) . . ?
C36 C37 C32 122.3(19) . . ?
C42 C41 N52 110.6(18) . . ?
C43 C42 C41 124.6(18) . . ?
C43 C42 C47 113.5(19) . . ?
C41 C42 C47 121.8(17) . . ?
C42 C43 C44 118.3(19) . . ?
C45 C44 C43 125(2) . . ?
C44 C45 C46 119(2) . . ?
C47 C46 C45 119.0(17) . . ?
C47 C46 C34 120.0(14) . . ?
C45 C46 C34 120.9(17) . . ?
C46 C47 C42 123.7(16) . . ?
N52 N51 C55 107.3(15) . . ?
N52 N51 Ag2 135.6(12) . . ?
C55 N51 Ag2 117.0(15) . . ?
C53 N52 N51 117(2) . . ?
C53 N52 C41 122(2) . . ?
N51 N52 C41 121.1(14) . . ?
N52 C53 C54 103(2) . . ?
C53 C54 C55 109.6(18) . . ?
N51 C55 C54 103(2) . . ?
N51 C55 C62 120.8(19) . . ?
C54 C55 C62 136(2) . . ?
C62 N61 C66 115(2) . . ?
C62 N61 Ag2 116(2) . . ?
C66 N61 Ag2 129(2) . . ?
N61 C62 C63 124(3) . . ?
N61 C62 C55 115(2) . . ?
C63 C62 C55 121(2) . . ?
C64 C63 C62 126(4) . . ?
C63 C64 C65 110(4) . . ?
C66 C65 C64 125(3) . . ?
N61 C66 C65 118(3) . . ?
O101 N100 O100 122(3) . . ?
O101 N100 C100 118(2) . . ?
O100 N100 C100 119(3) . . ?
F2 B1 F2 120(2) . 14_445 ?
F2 B1 F1 114.4(11) . 14_445 ?
F2 B1 F1 103.5(8) 14_445 14_445 ?
F2 B1 F1 103.5(8) . . ?
F2 B1 F1 114.4(11) 14_445 . ?
F1 B1 F1 100(2) 14_445 . ?
F4 B2 F4 95(3) 3_656 . ?
F4 B2 F3 104.9(18) 3_656 . ?
F4 B2 F3 94.6(13) . . ?
F4 B2 F3 94.6(12) 3_656 3_656 ?
F4 B2 F3 104.9(18) . 3_656 ?
F3 B2 F3 151(4) . 3_656 ?

loop_
_geom_bond_atom_site_label_1
_geom_bond_atom_site_label_2
_geom_bond_distance
_geom_bond_site_symmetry_2
_geom_bond_publ_flag
Ag1 N21 2.327(12) . ?
Ag1 N21 2.328(12) 11_655 ?
Ag1 N11 2.380(13) 11_655 ?
Ag1 N11 2.380(14) . ?
Ag2 N51 2.271(13) . ?
Ag2 N51 2.271(13) 2_655 ?
Ag2 N61 2.417(19) 2_655 ?
Ag2 N61 2.417(19) . ?
N11 C12 1.34(2) . ?
N11 C16 1.36(2) . ?
C12 C13 1.32(3) . ?
C13 C14 1.52(3) . ?
C14 C15 1.28(3) . ?
C15 C16 1.43(2) . ?
C16 C25 1.44(2) . ?
N21 C25 1.283(19) . ?
N21 N22 1.354(15) . ?
N22 C23 1.314(18) . ?
N22 C31 1.499(18) . ?
C23 C24 1.36(2) . ?
C24 C25 1.46(2) . ?
C31 C32 1.46(2) . ?
C32 C33 1.34(2) . ?
C32 C37 1.38(2) . ?
C33 C34 1.37(2) . ?
C34 C35 1.36(2) . ?
C34 C46 1.52(2) . ?
C35 C36 1.47(3) . ?
C36 C37 1.31(3) . ?
C41 C42 1.43(2) . ?
C41 N52 1.51(3) . ?
C42 C43 1.40(3) . ?
C42 C47 1.45(2) . ?
C43 C44 1.43(3) . ?
C44 C45 1.27(3) . ?
C45 C46 1.38(2) . ?
C46 C47 1.36(2) . ?
N51 N52 1.32(2) . ?
N51 C55 1.35(2) . ?
N52 C53 1.31(2) . ?
C53 C54 1.36(3) . ?
C54 C55 1.48(3) . ?
C55 C62 1.48(3) . ?
N61 C62 1.32(3) . ?
N61 C66 1.36(4) . ?
C62 C63 1.40(3) . ?
C63 C64 1.22(4) . ?
C64 C65 1.47(6) . ?
C65 C66 1.40(4) . ?
C100 N100 1.45(3) . ?
N100 O101 1.173(19) . ?
N100 O100 1.18(2) . ?
B1 F2 1.324(13) . ?
B1 F2 1.324(13) 14_445 ?
B1 F1 1.356(14) 14_445 ?
B1 F1 1.356(14) . ?
B2 F4 1.42(2) 3_656 ?
B2 F4 1.42(2) . ?
B2 F3 1.444(17) . ?
B2 F3 1.444(17) 3_656 ?
